data_7228242
loop_
_publ_author_name
'Zhou, Sheng-Bin'
'Wang, Xin-Fang'
'Du, Ceng-Ceng'
'Wang, Duo-Zhi'
'Jia, Dianzeng'

_publ_section_title
;
 A series of new mixed-ligand complexes based on
 3,6-bis(imidazol-1-yl)pyridazine: syntheses, structures, and catalytic
 activities
;
_journal_name_full CrystEngComm
_journal_paper_doi 10.1039/C7CE00394C
_journal_year 2017
_chemical_formula_sum 'C36 H32 Cl Cu4 N12 O16'
_chemical_formula_weight 1178.34
_space_group_crystal_system monoclinic
_space_group_IT_number 15
_space_group_name_Hall '-C 2yc'
_space_group_name_H-M_alt 'C 1 2/c 1'
_symmetry_space_group_name_Hall '-C 2yc'
_symmetry_space_group_name_H-M 'C 1 2/c 1'
_atom_sites_solution_hydrogens mixed
_audit_creation_method SHELXL-2014/7
_audit_update_record
;
2017-04-07 deposited with the CCDC.
2017-05-08 downloaded from the CCDC.
;
_cell_angle_alpha 90
_cell_angle_beta 117.245(2)
_cell_angle_gamma 90
_cell_formula_units_Z 4
_cell_length_a 29.8816(12)
_cell_length_b 7.7255(3)
_cell_length_c 21.4941(9)
_cell_measurement_reflns_used 4024
_cell_measurement_temperature 296(2)
_cell_measurement_theta_max 25.34
_cell_measurement_theta_min 2.75
_cell_volume 4411.4(3)
_computing_structure_refinement 'SHELXL-2014/7 (Sheldrick, 2014)'
_diffrn_ambient_temperature 296(2)
_diffrn_measured_fraction_theta_full 1.000
_diffrn_measured_fraction_theta_max 0.996
_diffrn_measurement_device_type CCD
_diffrn_measurement_method '\w scans'
_diffrn_radiation_type MoK\a
_diffrn_radiation_wavelength 0.71073
_diffrn_reflns_av_R_equivalents 0.0348
_diffrn_reflns_av_unetI/netI 0.0327
_diffrn_reflns_Laue_measured_fraction_full 1.000
_diffrn_reflns_Laue_measured_fraction_max 0.996
_diffrn_reflns_limit_h_max 36
_diffrn_reflns_limit_h_min -33
_diffrn_reflns_limit_k_max 9
_diffrn_reflns_limit_k_min -8
_diffrn_reflns_limit_l_max 26
_diffrn_reflns_limit_l_min -25
_diffrn_reflns_number 14470
_diffrn_reflns_point_group_measured_fraction_full 1.000
_diffrn_reflns_point_group_measured_fraction_max 0.996
_diffrn_reflns_theta_full 25.242
_diffrn_reflns_theta_max 25.463
_diffrn_reflns_theta_min 1.533
_exptl_absorpt_coefficient_mu 2.048
_exptl_absorpt_correction_type multi-scan
_exptl_absorpt_process_details sadabs
_exptl_crystal_colour blue
_exptl_crystal_density_diffrn 1.774
_exptl_crystal_description block
_exptl_crystal_F_000 2372
_exptl_crystal_size_max 0.220
_exptl_crystal_size_mid 0.200
_exptl_crystal_size_min 0.180
_exptl_transmission_factor_max 0.864
_exptl_transmission_factor_min 0.864
_refine_diff_density_max 1.304
_refine_diff_density_min -0.652
_refine_diff_density_rms 0.085
_refine_ls_extinction_method none
_refine_ls_goodness_of_fit_ref 1.057
_refine_ls_hydrogen_treatment mixed
_refine_ls_matrix_type full
_refine_ls_number_parameters 337
_refine_ls_number_reflns 4083
_refine_ls_number_restraints 56
_refine_ls_restrained_S_all 1.109
_refine_ls_R_factor_all 0.0431
_refine_ls_R_factor_gt 0.0358
_refine_ls_shift/su_max 0.001
_refine_ls_shift/su_mean 0.000
_refine_ls_structure_factor_coef Fsqd
_refine_ls_weighting_details 'w=1/[\s^2^(Fo^2^)+(0.0504P)^2^+10.7404P] where P=(Fo^2^+2Fc^2^)/3'
_refine_ls_weighting_scheme calc
_refine_ls_wR_factor_gt 0.0940
_refine_ls_wR_factor_ref 0.0986
_reflns_Friedel_coverage 0.000
_reflns_number_gt 3488
_reflns_number_total 4083
_reflns_threshold_expression 'I > 2\s(I)'
_cod_data_source_file c7ce00394c3.cif
_cod_data_source_block 1_sq
_cod_database_code 7228242
_shelx_shelxl_version_number 2014/7
_shelx_space_group_comment
;
The symmetry employed for this shelxl refinement is uniquely defined
by the following loop, which should always be used as a source of
symmetry information in preference to the above space-group names.
They are only intended as comments.
;
_shelx_estimated_absorpt_t_min 0.661
_shelx_estimated_absorpt_t_max 0.709

loop_
_space_group_symop_operation_xyz
'x, y, z'
'-x, y, -z+1/2'
'x+1/2, y+1/2, z'
'-x+1/2, y+1/2, -z+1/2'
'-x, -y, -z'
'x, -y, z-1/2'
'-x+1/2, -y+1/2, -z'
'x+1/2, -y+1/2, z-1/2'

loop_
_atom_site_label
_atom_site_type_symbol
_atom_site_fract_x
_atom_site_fract_y
_atom_site_fract_z
_atom_site_U_iso_or_equiv
_atom_site_adp_type
_atom_site_occupancy
_atom_site_site_symmetry_order
_atom_site_calc_flag
_atom_site_refinement_flags_posn
_atom_site_refinement_flags_adp
_atom_site_refinement_flags_occupancy
_atom_site_disorder_assembly
_atom_site_disorder_group
C1 C 0.19489(13) 0.9213(4) 0.34786(16) 0.0236(7) Uani 1 1 d . . . . .
C2 C 0.17411(13) 0.8693(4) 0.27243(16) 0.0257(7) Uani 1 1 d . . . . .
C3 C 0.19539(14) 0.9318(5) 0.23137(17) 0.0276(8) Uani 1 1 d . . . . .
H3 H 0.2238 1.0017 0.2512 0.033 Uiso 1 1 calc R U . . .
C4 C 0.17406(15) 0.8896(5) 0.16035(18) 0.0315(8) Uani 1 1 d . . . . .
C5 C 0.13186(16) 0.7853(5) 0.13164(19) 0.0406(10) Uani 1 1 d . . . . .
H5 H 0.1173 0.7580 0.0843 0.049 Uiso 1 1 calc R U . . .
C6 C 0.11089(17) 0.7210(6) 0.17263(19) 0.0443(11) Uani 1 1 d . . . . .
H6 H 0.0828 0.6495 0.1530 0.053 Uiso 1 1 calc R U . . .
C7 C 0.13198(15) 0.7638(5) 0.24269(19) 0.0368(9) Uani 1 1 d . . . . .
H7 H 0.1178 0.7214 0.2702 0.044 Uiso 1 1 calc R U . . .
C8 C 0.07130(14) 1.0717(6) 0.4394(2) 0.0398(10) Uani 1 1 d . . . . .
H8 H 0.0852 1.1310 0.4818 0.048 Uiso 1 1 calc R U . . .
C9 C 0.06310(17) 0.9157(8) 0.3547(2) 0.0718(18) Uani 1 1 d . . . . .
H9 H 0.0707 0.8457 0.3256 0.086 Uiso 1 1 calc R U . . .
C10 C 0.01631(18) 0.9607(9) 0.3424(3) 0.080(2) Uani 1 1 d . . . . .
H10 H -0.0138 0.9278 0.3046 0.096 Uiso 1 1 calc R U . . .
C11 C -0.01537(14) 1.1456(5) 0.41045(19) 0.0332(8) Uani 1 1 d . . . . .
C12 C -0.06411(14) 1.1669(6) 0.3607(2) 0.0405(10) Uani 1 1 d . . . . .
H12 H -0.0749 1.1279 0.3151 0.049 Uiso 1 1 calc R U . . .
C13 C -0.09615(14) 1.2471(5) 0.3800(2) 0.0387(9) Uani 1 1 d . . . . .
H13 H -0.1298 1.2650 0.3486 0.046 Uiso 1 1 calc R U . . .
C14 C -0.07641(13) 1.3006(5) 0.44866(19) 0.0299(8) Uani 1 1 d . . . . .
N6 N -0.02899(13) 1.2810(6) 0.49490(18) 0.0540(11) Uani 1 1 d . . . . .
N5 N 0.00245(13) 1.1992(6) 0.47511(17) 0.0559(11) Uani 1 1 d . . . . .
Cl1 Cl 0.5000 0.0418(2) 0.7500 0.0645(5) Uani 1 2 d DS TU P . .
Cu1 Cu 0.17192(2) 0.96548(5) 0.46626(2) 0.02285(13) Uani 1 1 d . . . . .
Cu2 Cu 0.26698(2) 1.10955(5) 0.46874(2) 0.02176(13) Uani 1 1 d . . . . .
N1 N 0.09766(11) 0.9869(4) 0.41554(15) 0.0307(7) Uani 1 1 d . . . . .
N2 N 0.02207(11) 1.0642(4) 0.39670(16) 0.0343(7) Uani 1 1 d . . . . .
O1 O 0.23531(9) 1.0062(3) 0.37419(12) 0.0295(6) Uani 1 1 d . . . . .
O2 O 0.16966(9) 0.8762(3) 0.37868(11) 0.0278(5) Uani 1 1 d . . . . .
O3 O 0.20492(9) 1.2254(3) 0.45364(12) 0.0233(5) Uani 1 1 d . . . . .
H1W H 0.1906(15) 1.256(5) 0.417(2) 0.028 Uiso 1 1 d . U . . .
O4 O 0.24083(9) 0.8901(3) 0.51753(11) 0.0237(5) Uani 1 1 d D . . . .
H2W H 0.2498(14) 0.893(5) 0.5585(10) 0.028 Uiso 1 1 d D U . . .
O7A O 0.4836(8) 0.143(2) 0.6933(8) 0.139(6) Uani 0.413(14) 1 d D U P A 1
O8A O 0.4652(6) -0.082(2) 0.7348(11) 0.178(6) Uani 0.413(14) 1 d D U P A 1
O7B O 0.4586(5) 0.129(2) 0.7041(8) 0.176(6) Uani 0.587(14) 1 d D U P A 2
O8B O 0.4837(6) -0.041(2) 0.7909(7) 0.177(5) Uani 0.587(14) 1 d D U P A 2
C15 C 0.19538(15) 0.9680(5) 0.11461(18) 0.0331(8) Uani 1 1 d . . . . .
O5 O 0.16676(11) 0.9580(4) 0.05002(13) 0.0457(8) Uani 1 1 d . . . . .
O6 O 0.23708(13) 1.0383(5) 0.14149(14) 0.0622(10) Uani 1 1 d . . . . .
N4 N -0.10507(11) 1.3877(4) 0.47648(15) 0.0303(7) Uani 1 1 d . . . . .
C16 C -0.15463(13) 1.4251(5) 0.44471(19) 0.0289(8) Uani 1 1 d . . . . .
H16 H -0.1767 1.3953 0.3988 0.035 Uiso 1 1 calc R U . . .
C18 C -0.08532(16) 1.4512(6) 0.5438(2) 0.0497(12) Uani 1 1 d . . . . .
H18 H -0.0521 1.4440 0.5783 0.060 Uiso 1 1 calc R U . . .
N3 N -0.16756(11) 1.5091(4) 0.48691(15) 0.0298(7) Uani 1 1 d . . . . .
C17 C -0.12399(16) 1.5258(6) 0.5491(2) 0.0496(12) Uani 1 1 d . . . . .
H17 H -0.1217 1.5807 0.5889 0.059 Uiso 1 1 calc R U . . .

loop_
_atom_site_aniso_label
_atom_site_aniso_U_11
_atom_site_aniso_U_22
_atom_site_aniso_U_33
_atom_site_aniso_U_23
_atom_site_aniso_U_13
_atom_site_aniso_U_12
C1 0.0262(18) 0.0289(18) 0.0190(16) 0.0021(13) 0.0130(14) 0.0097(14)
C2 0.0297(19) 0.0345(19) 0.0156(16) -0.0009(13) 0.0128(14) 0.0006(15)
C3 0.0299(19) 0.036(2) 0.0201(17) -0.0028(14) 0.0142(15) -0.0034(15)
C4 0.041(2) 0.039(2) 0.0200(17) -0.0011(14) 0.0187(16) -0.0051(16)
C5 0.051(3) 0.053(3) 0.0200(18) -0.0091(16) 0.0177(18) -0.017(2)
C6 0.055(3) 0.053(3) 0.029(2) -0.0138(18) 0.0233(19) -0.028(2)
C7 0.047(2) 0.044(2) 0.0291(19) -0.0048(16) 0.0253(18) -0.0125(18)
C8 0.024(2) 0.063(3) 0.030(2) -0.0160(18) 0.0101(17) 0.0067(18)
C9 0.028(2) 0.134(5) 0.046(3) -0.047(3) 0.010(2) 0.016(3)
C10 0.027(2) 0.145(5) 0.053(3) -0.056(3) 0.006(2) 0.016(3)
C11 0.027(2) 0.045(2) 0.031(2) -0.0029(16) 0.0161(16) 0.0094(16)
C12 0.028(2) 0.057(3) 0.035(2) -0.0104(18) 0.0123(17) 0.0091(18)
C13 0.0206(19) 0.054(3) 0.037(2) -0.0086(18) 0.0087(16) 0.0079(17)
C14 0.0241(19) 0.033(2) 0.037(2) 0.0005(15) 0.0181(16) 0.0084(15)
N6 0.032(2) 0.091(3) 0.0370(19) -0.0113(19) 0.0147(16) 0.0246(19)
N5 0.031(2) 0.100(3) 0.0343(19) -0.014(2) 0.0129(16) 0.026(2)
Cl1 0.0719(13) 0.0549(10) 0.0483(10) 0.000 0.0117(9) 0.000
Cu1 0.0212(2) 0.0351(3) 0.0162(2) 0.00017(16) 0.01196(17) 0.00685(16)
Cu2 0.0190(2) 0.0281(2) 0.0200(2) -0.00338(15) 0.01047(17) 0.00484(16)
N1 0.0253(16) 0.0432(18) 0.0270(16) -0.0043(13) 0.0149(13) 0.0061(13)
N2 0.0222(16) 0.051(2) 0.0317(17) -0.0073(14) 0.0144(14) 0.0095(14)
O1 0.0264(14) 0.0436(15) 0.0226(12) -0.0080(10) 0.0149(11) -0.0021(11)
O2 0.0269(13) 0.0433(15) 0.0187(12) -0.0036(10) 0.0152(10) -0.0011(10)
O3 0.0206(13) 0.0271(13) 0.0204(12) -0.0009(10) 0.0077(10) 0.0068(9)
O4 0.0250(13) 0.0303(13) 0.0174(11) 0.0024(9) 0.0111(10) 0.0075(10)
O7A 0.142(11) 0.149(9) 0.072(7) 0.063(6) 0.002(8) -0.029(9)
O8A 0.148(9) 0.179(9) 0.143(10) 0.024(9) 0.013(9) -0.101(7)
O7B 0.134(9) 0.180(9) 0.117(8) 0.035(6) -0.026(7) 0.033(8)
O8B 0.139(9) 0.252(11) 0.120(9) 0.058(8) 0.041(7) -0.057(8)
C15 0.040(2) 0.041(2) 0.0225(19) -0.0025(15) 0.0180(17) -0.0096(17)
O5 0.0373(17) 0.084(2) 0.0178(13) 0.0018(13) 0.0146(12) -0.0229(15)
O6 0.056(2) 0.103(3) 0.0239(15) -0.0006(15) 0.0154(15) -0.0421(19)
N4 0.0249(16) 0.0374(17) 0.0322(17) -0.0006(13) 0.0162(14) 0.0082(13)
C16 0.0237(19) 0.033(2) 0.0323(19) -0.0051(15) 0.0151(16) 0.0029(14)
C18 0.028(2) 0.075(3) 0.036(2) -0.016(2) 0.0057(18) 0.019(2)
N3 0.0245(16) 0.0367(17) 0.0295(16) -0.0035(12) 0.0136(13) 0.0056(13)
C17 0.032(2) 0.076(3) 0.034(2) -0.014(2) 0.0096(19) 0.022(2)

loop_
_atom_type_symbol
_atom_type_description
_atom_type_scat_dispersion_real
_atom_type_scat_dispersion_imag
_atom_type_scat_source
C C 0.0033 0.0016 'International Tables Vol C Tables 4.2.6.8 and 6.1.1.4'
H H 0.0000 0.0000 'International Tables Vol C Tables 4.2.6.8 and 6.1.1.4'
N N 0.0061 0.0033 'International Tables Vol C Tables 4.2.6.8 and 6.1.1.4'
O O 0.0106 0.0060 'International Tables Vol C Tables 4.2.6.8 and 6.1.1.4'
Cu Cu 0.3201 1.2651 'International Tables Vol C Tables 4.2.6.8 and 6.1.1.4'
Cl Cl 0.1484 0.1585 'International Tables Vol C Tables 4.2.6.8 and 6.1.1.4'

loop_
_geom_angle_atom_site_label_1
_geom_angle_atom_site_label_2
_geom_angle_atom_site_label_3
_geom_angle
_geom_angle_site_symmetry_1
_geom_angle_site_symmetry_3
O1 C1 O2 126.2(3) . .
O1 C1 C2 117.6(3) . .
O2 C1 C2 116.3(3) . .
C7 C2 C3 119.6(3) . .
C7 C2 C1 119.7(3) . .
C3 C2 C1 120.6(3) . .
C2 C3 C4 120.0(3) . .
C5 C4 C3 119.4(3) . .
C5 C4 C15 120.7(3) . .
C3 C4 C15 119.8(3) . .
C4 C5 C6 120.7(3) . .
C7 C6 C5 119.6(4) . .
C6 C7 C2 120.6(3) . .
N1 C8 N2 112.6(3) . .
C10 C9 N1 110.4(4) . .
C9 C10 N2 105.8(4) . .
N5 C11 C12 124.3(3) . .
N5 C11 N2 112.5(3) . .
C12 C11 N2 123.2(3) . .
C13 C12 C11 117.7(4) . .
C12 C13 C14 116.7(3) . .
N6 C14 C13 124.1(3) . .
N6 C14 N4 112.7(3) . .
C13 C14 N4 123.3(3) . .
C14 N6 N5 118.6(3) . .
C11 N5 N6 118.6(3) . .
O7A Cl1 O7A 109(2) 2_656 .
O8B Cl1 O8B 123.4(15) . 2_656
O8B Cl1 O7B 103.3(9) . .
O8B Cl1 O7B 104.0(10) 2_656 .
O8B Cl1 O7B 104.0(10) . 2_656
O8B Cl1 O7B 103.3(9) 2_656 2_656
O7B Cl1 O7B 120.3(15) . 2_656
O7A Cl1 O8A 124.1(15) 2_656 .
O7A Cl1 O8A 106.0(9) . .
O7A Cl1 O8A 106.0(9) 2_656 2_656
O7A Cl1 O8A 124.1(15) . 2_656
O8A Cl1 O8A 88.5(19) . 2_656
O4 Cu1 O5 94.49(10) . 6_576
O4 Cu1 O2 90.04(10) . .
O5 Cu1 O2 173.57(12) 6_576 .
O4 Cu1 N1 166.91(12) . .
O5 Cu1 N1 86.63(11) 6_576 .
O2 Cu1 N1 87.92(11) . .
O4 Cu1 O3 85.88(9) . .
O5 Cu1 O3 93.60(11) 6_576 .
O2 Cu1 O3 91.26(9) . .
N1 Cu1 O3 107.09(11) . .
O4 Cu1 Cu2 49.70(7) . .
O5 Cu1 Cu2 109.83(10) 6_576 .
O2 Cu1 Cu2 76.58(7) . .
N1 Cu1 Cu2 141.65(9) . .
O3 Cu1 Cu2 40.03(6) . .
O3 Cu2 O3 81.19(10) . 7_576
O3 Cu2 N3 175.63(11) . 3_545
O3 Cu2 N3 95.05(11) 7_576 3_545
O3 Cu2 O1 92.47(10) . .
O3 Cu2 O1 163.07(10) 7_576 .
N3 Cu2 O1 90.54(11) 3_545 .
O3 Cu2 O4 85.35(9) . .
O3 Cu2 O4 101.15(9) 7_576 .
N3 Cu2 O4 97.61(10) 3_545 .
O1 Cu2 O4 93.91(9) . .
O3 Cu2 Cu2 40.71(7) . 7_576
O3 Cu2 Cu2 40.48(7) 7_576 7_576
N3 Cu2 Cu2 135.49(9) 3_545 7_576
O1 Cu2 Cu2 131.28(8) . 7_576
O4 Cu2 Cu2 94.27(6) . 7_576
O3 Cu2 Cu1 49.63(7) . .
O3 Cu2 Cu1 106.70(7) 7_576 .
N3 Cu2 Cu1 134.18(9) 3_545 .
O1 Cu2 Cu1 80.19(7) . .
O4 Cu2 Cu1 39.53(6) . .
Cu2 Cu2 Cu1 76.357(17) 7_576 .
C8 N1 C9 104.7(3) . .
C8 N1 Cu1 123.7(3) . .
C9 N1 Cu1 131.5(3) . .
C8 N2 C10 106.5(3) . .
C8 N2 C11 124.1(3) . .
C10 N2 C11 129.3(3) . .
C1 O1 Cu2 125.6(2) . .
C1 O2 Cu1 129.5(2) . .
Cu2 O3 Cu2 98.81(10) . 7_576
Cu2 O3 Cu1 90.34(9) . .
Cu2 O3 Cu1 120.42(11) 7_576 .
Cu1 O4 Cu2 90.77(9) . .
O6 C15 O5 125.1(3) . .
O6 C15 C4 120.3(3) . .
O5 C15 C4 114.5(3) . .
C15 O5 Cu1 134.0(2) . 6_575
C16 N4 C18 107.4(3) . .
C16 N4 C14 128.6(3) . .
C18 N4 C14 124.1(3) . .
N3 C16 N4 111.1(3) . .
C17 C18 N4 105.7(4) . .
C16 N3 C17 105.7(3) . .
C16 N3 Cu2 129.7(3) . 3_455
C17 N3 Cu2 124.5(2) . 3_455
C18 C17 N3 110.2(3) . .

loop_
_geom_bond_atom_site_label_1
_geom_bond_atom_site_label_2
_geom_bond_distance
_geom_bond_site_symmetry_2
C1 O1 1.258(4) .
C1 O2 1.260(4) .
C1 C2 1.501(4) .
C2 C7 1.386(5) .
C2 C3 1.389(5) .
C3 C4 1.397(5) .
C4 C5 1.381(5) .
C4 C15 1.521(5) .
C5 C6 1.386(5) .
C6 C7 1.380(5) .
C8 N1 1.298(5) .
C8 N2 1.332(5) .
C9 C10 1.345(6) .
C9 N1 1.358(5) .
C10 N2 1.359(5) .
C11 N5 1.308(5) .
C11 C12 1.366(5) .
C11 N2 1.427(4) .
C12 C13 1.356(5) .
C13 C14 1.378(5) .
C14 N6 1.315(5) .
C14 N4 1.419(4) .
N6 N5 1.352(4) .
Cl1 O7A 1.338(7) 2_656
Cl1 O7A 1.338(7) .
Cl1 O8B 1.346(7) .
Cl1 O8B 1.346(7) 2_656
Cl1 O7B 1.356(7) .
Cl1 O7B 1.356(7) 2_656
Cl1 O8A 1.341(7) .
Cl1 O8A 1.341(7) 2_656
Cu1 O4 1.928(2) .
Cu1 O5 1.967(2) 6_576
Cu1 O2 1.977(2) .
Cu1 N1 1.981(3) .
Cu1 O3 2.307(2) .
Cu1 Cu2 3.0285(6) .
Cu2 O3 1.948(2) .
Cu2 O3 1.957(2) 7_576
Cu2 N3 1.970(3) 3_545
Cu2 O1 1.975(2) .
Cu2 O4 2.310(2) .
Cu2 Cu2 2.9653(7) 7_576
O3 Cu2 1.957(2) 7_576
C15 O6 1.234(5) .
C15 O5 1.256(4) .
O5 Cu1 1.967(2) 6_575
N4 C16 1.348(4) .
N4 C18 1.378(5) .
C16 N3 1.309(4) .
C18 C17 1.342(6) .
N3 C17 1.380(5) .
N3 Cu2 1.970(3) 3_455

loop_
_geom_hbond_atom_site_label_D
_geom_hbond_atom_site_label_H
_geom_hbond_atom_site_label_A
_geom_hbond_distance_DH
_geom_hbond_distance_HA
_geom_hbond_distance_DA
_geom_hbond_angle_DHA
_geom_hbond_site_symmetry_A
C8 H8 O5 0.93 2.30 2.762(5) 110.2 6_576
C9 H9 O8A 0.93 2.39 3.09(2) 132.3 7_556
O4 H2W O6 0.796(18) 2.06(2) 2.773(3) 150(4) 6_576
C18 H18 O8B 0.93 2.61 3.459(16) 151.5 4_566
C17 H17 O7B 0.93 2.57 3.211(16) 126.6 3_465

loop_
_geom_torsion_atom_site_label_1
_geom_torsion_atom_site_label_2
_geom_torsion_atom_site_label_3
_geom_torsion_atom_site_label_4
_geom_torsion
_geom_torsion_site_symmetry_1
_geom_torsion_site_symmetry_4
O1 C1 C2 C7 174.8(3) . .
O2 C1 C2 C7 -5.7(5) . .
O1 C1 C2 C3 -8.0(5) . .
O2 C1 C2 C3 171.5(3) . .
C7 C2 C3 C4 0.6(5) . .
C1 C2 C3 C4 -176.6(3) . .
C2 C3 C4 C5 -0.1(6) . .
C2 C3 C4 C15 175.9(3) . .
C3 C4 C5 C6 -0.7(6) . .
C15 C4 C5 C6 -176.7(4) . .
C4 C5 C6 C7 1.0(7) . .
C5 C6 C7 C2 -0.5(7) . .
C3 C2 C7 C6 -0.3(6) . .
C1 C2 C7 C6 177.0(4) . .
N1 C9 C10 N2 0.7(8) . .
N5 C11 C12 C13 -0.9(7) . .
N2 C11 C12 C13 -179.7(4) . .
C11 C12 C13 C14 0.2(6) . .
C12 C13 C14 N6 1.2(6) . .
C12 C13 C14 N4 179.4(4) . .
C13 C14 N6 N5 -1.9(7) . .
N4 C14 N6 N5 179.7(4) . .
C12 C11 N5 N6 0.2(7) . .
N2 C11 N5 N6 179.1(4) . .
C14 N6 N5 C11 1.2(7) . .
N2 C8 N1 C9 -2.1(5) . .
N2 C8 N1 Cu1 -178.6(3) . .
C10 C9 N1 C8 0.8(7) . .
C10 C9 N1 Cu1 176.8(4) . .
N1 C8 N2 C10 2.6(6) . .
N1 C8 N2 C11 179.8(4) . .
C9 C10 N2 C8 -1.9(7) . .
C9 C10 N2 C11 -178.9(5) . .
N5 C11 N2 C8 -12.7(6) . .
C12 C11 N2 C8 166.2(4) . .
N5 C11 N2 C10 163.8(5) . .
C12 C11 N2 C10 -17.3(7) . .
O2 C1 O1 Cu2 -5.8(5) . .
C2 C1 O1 Cu2 173.7(2) . .
O1 C1 O2 Cu1 17.7(5) . .
C2 C1 O2 Cu1 -161.8(2) . .
C5 C4 C15 O6 -168.8(4) . .
C3 C4 C15 O6 15.2(6) . .
C5 C4 C15 O5 13.0(6) . .
C3 C4 C15 O5 -163.0(4) . .
O6 C15 O5 Cu1 1.2(7) . 6_575
C4 C15 O5 Cu1 179.3(3) . 6_575
N6 C14 N4 C16 -178.0(4) . .
C13 C14 N4 C16 3.6(6) . .
N6 C14 N4 C18 2.4(6) . .
C13 C14 N4 C18 -176.0(4) . .
C18 N4 C16 N3 0.5(5) . .
C14 N4 C16 N3 -179.1(3) . .
C16 N4 C18 C17 -0.6(5) . .
C14 N4 C18 C17 179.1(4) . .
N4 C16 N3 C17 -0.2(4) . .
N4 C16 N3 Cu2 175.9(2) . 3_455
N4 C18 C17 N3 0.5(6) . .
C16 N3 C17 C18 -0.2(5) . .
Cu2 N3 C17 C18 -176.6(3) 3_455 .
